data_7048236
loop_
_publ_author_name
'Schulz, Axel'
'Thomas, Max'
'Villinger, Alexander'

_publ_section_title
;
 Tetrazastannoles versus distannadiazanes - a question of the tin(ii)
 source.
;
_journal_issue 1
_journal_name_full 'Dalton transactions (Cambridge, England : 2003)'
_journal_page_first 125
_journal_page_last 132
_journal_paper_doi 10.1039/c8dt04295k
_journal_volume 48
_journal_year 2018
_chemical_formula_moiety 'C42 H76 N4 Si2 Sn'
_chemical_formula_sum 'C42 H76 N4 Si2 Sn'
_chemical_formula_weight 811.93
_space_group_crystal_system triclinic
_space_group_IT_number 2
_space_group_name_Hall '-P 1'
_space_group_name_H-M_alt 'P -1'
_symmetry_space_group_name_Hall '-P 1'
_symmetry_space_group_name_H-M 'P -1'
_atom_sites_solution_hydrogens geom
_atom_sites_solution_primary direct
_atom_sites_solution_secondary difmap
_audit_creation_method SHELXL-2014/7
_audit_update_record
;
2018-10-11 deposited with the CCDC.
2018-11-19 downloaded from the CCDC.
;
_cell_angle_alpha 71.592(3)
_cell_angle_beta 73.901(3)
_cell_angle_gamma 78.072(3)
_cell_formula_units_Z 2
_cell_length_a 12.3358(9)
_cell_length_b 14.1132(10)
_cell_length_c 14.7235(11)
_cell_measurement_reflns_used 9298
_cell_measurement_temperature 123(2)
_cell_measurement_theta_max 30.50
_cell_measurement_theta_min 2.87
_cell_volume 2316.8(3)
_computing_cell_refinement 'Bruker Apex V7.51A'
_computing_data_collection 'Bruker Apex V7.51A'
_computing_data_reduction 'Bruker SAINT'
_computing_molecular_graphics 'ORTEP-3v2.01 (Farrugia, 1997)'
_computing_publication_material 'SHELXL-2014/7 (Sheldrick, 2014)'
_computing_structure_refinement 'SHELXL-2014/7 (Sheldrick, 2014)'
_computing_structure_solution 'Bruker SHELXTL'
_diffrn_ambient_temperature 123(2)
_diffrn_measured_fraction_theta_full 0.999
_diffrn_measured_fraction_theta_max 0.999
_diffrn_measurement_device_type 'Bruker D8 QUEST diffractometer'
_diffrn_measurement_method 'phi and omega scans'
_diffrn_radiation_type MoK\a
_diffrn_radiation_wavelength 0.71073
_diffrn_reflns_av_R_equivalents 0.0632
_diffrn_reflns_av_unetI/netI 0.0477
_diffrn_reflns_Laue_measured_fraction_full 0.999
_diffrn_reflns_Laue_measured_fraction_max 0.999
_diffrn_reflns_limit_h_max 17
_diffrn_reflns_limit_h_min -17
_diffrn_reflns_limit_k_max 19
_diffrn_reflns_limit_k_min -19
_diffrn_reflns_limit_l_max 20
_diffrn_reflns_limit_l_min -20
_diffrn_reflns_number 95145
_diffrn_reflns_point_group_measured_fraction_full 0.999
_diffrn_reflns_point_group_measured_fraction_max 0.999
_diffrn_reflns_theta_full 25.242
_diffrn_reflns_theta_max 29.995
_diffrn_reflns_theta_min 2.421
_diffrn_source 'microfocus sealed tube'
_exptl_absorpt_coefficient_mu 0.634
_exptl_absorpt_correction_T_max 0.7464
_exptl_absorpt_correction_T_min 0.6528
_exptl_absorpt_correction_type multi-scan
_exptl_absorpt_process_details '(SADABS; Sheldrick, 2004)'
_exptl_crystal_colour colourless
_exptl_crystal_density_diffrn 1.164
_exptl_crystal_density_method 'not measured'
_exptl_crystal_description block
_exptl_crystal_F_000 868
_exptl_crystal_size_max 0.150
_exptl_crystal_size_mid 0.130
_exptl_crystal_size_min 0.090
_refine_diff_density_max 0.782
_refine_diff_density_min -0.612
_refine_diff_density_rms 0.087
_refine_ls_extinction_method none
_refine_ls_goodness_of_fit_ref 1.039
_refine_ls_hydrogen_treatment constr
_refine_ls_matrix_type full
_refine_ls_number_parameters 496
_refine_ls_number_reflns 13511
_refine_ls_number_restraints 78
_refine_ls_restrained_S_all 1.043
_refine_ls_R_factor_all 0.0546
_refine_ls_R_factor_gt 0.0366
_refine_ls_shift/su_max 0.003
_refine_ls_shift/su_mean 0.000
_refine_ls_structure_factor_coef Fsqd
_refine_ls_weighting_details 'w=1/[\s^2^(Fo^2^)+(0.0250P)^2^+1.9387P] where P=(Fo^2^+2Fc^2^)/3'
_refine_ls_weighting_scheme calc
_refine_ls_wR_factor_gt 0.0692
_refine_ls_wR_factor_ref 0.0751
_reflns_Friedel_coverage 0.000
_reflns_number_gt 11086
_reflns_number_total 13511
_reflns_threshold_expression 'I > 2\s(I)'
_cod_data_source_file c8dt04295k2.cif
_cod_data_source_block mt256_b
_cod_depositor_comments 'Adding full bibliography for 7048230--7048236.cif.'
_cod_database_code 7048236
_shelx_shelxl_version_number 2014/7
_shelx_space_group_comment
;
The symmetry employed for this shelxl refinement is uniquely defined
by the following loop, which should always be used as a source of
symmetry information in preference to the above space-group names.
They are only intended as comments.
;
_shelx_estimated_absorpt_t_min 0.911
_shelx_estimated_absorpt_t_max 0.945

loop_
_space_group_symop_operation_xyz
'x, y, z'
'-x, -y, -z'

loop_
_atom_site_label
_atom_site_type_symbol
_atom_site_fract_x
_atom_site_fract_y
_atom_site_fract_z
_atom_site_U_iso_or_equiv
_atom_site_adp_type
_atom_site_occupancy
_atom_site_site_symmetry_order
_atom_site_calc_flag
_atom_site_refinement_flags_posn
_atom_site_refinement_flags_adp
_atom_site_refinement_flags_occupancy
_atom_site_disorder_assembly
_atom_site_disorder_group
Sn1 Sn 0.19435(2) 0.67933(2) 0.70243(2) 0.01389(4) Uani 1 1 d . . . . .
N1 N 0.16533(14) 0.67444(13) 0.57233(12) 0.0200(3) Uani 1 1 d . . . . .
N2 N 0.36600(15) 0.70316(13) 0.65169(13) 0.0233(4) Uani 1 1 d . . . . .
N3 N 0.40523(17) 0.74548(15) 0.56791(15) 0.0330(4) Uani 1 1 d . . . . .
N4 N 0.4491(2) 0.7863(2) 0.48967(19) 0.0713(9) Uani 1 1 d . . . . .
Si1 Si 0.08515(5) 0.77127(4) 0.50100(4) 0.02336(13) Uani 1 1 d . . . . .
Si2 Si 0.25220(5) 0.58252(5) 0.51585(4) 0.02622(13) Uani 1 1 d . . . . .
C1 C 0.19169(16) 0.52699(14) 0.79792(13) 0.0161(4) Uani 1 1 d . . . . .
C2 C 0.10888(17) 0.47159(14) 0.79535(14) 0.0186(4) Uani 1 1 d . . . . .
C3 C 0.13872(18) 0.36922(15) 0.80297(16) 0.0245(4) Uani 1 1 d . . . . .
H3 H 0.0853 0.3335 0.7963 0.029 Uiso 1 1 calc R U . . .
C4 C 0.24296(19) 0.31681(15) 0.81991(17) 0.0256(5) Uani 1 1 d . . . . .
C5 C 0.31272(18) 0.36896(15) 0.84039(15) 0.0222(4) Uani 1 1 d . . . . .
H5 H 0.3797 0.3329 0.8610 0.027 Uiso 1 1 calc R U . . .
C6 C 0.28918(16) 0.47208(14) 0.83209(14) 0.0175(4) Uani 1 1 d . . . . .
C7 C -0.01848(17) 0.51173(15) 0.79954(16) 0.0227(4) Uani 1 1 d . . . . .
C8 C -0.05114(18) 0.61987(15) 0.80558(17) 0.0258(5) Uani 1 1 d . . . . .
H8A H -0.0172 0.6654 0.7430 0.039 Uiso 1 1 calc R U . . .
H8B H -0.0231 0.6276 0.8586 0.039 Uiso 1 1 calc R U . . .
H8C H -0.1342 0.6363 0.8190 0.039 Uiso 1 1 calc R U . . .
C9 C -0.0579(2) 0.5030(2) 0.7132(2) 0.0385(6) Uani 1 1 d . . . . .
H9A H -0.0183 0.5465 0.6519 0.058 Uiso 1 1 calc R U . . .
H9B H -0.1402 0.5240 0.7223 0.058 Uiso 1 1 calc R U . . .
H9C H -0.0406 0.4330 0.7101 0.058 Uiso 1 1 calc R U . . .
C10 C -0.0851(2) 0.44701(18) 0.8961(2) 0.0381(6) Uani 1 1 d . . . . .
H10A H -0.1670 0.4660 0.9000 0.057 Uiso 1 1 calc R U . . .
H10B H -0.0664 0.4582 0.9521 0.057 Uiso 1 1 calc R U . . .
H10C H -0.0645 0.3757 0.8978 0.057 Uiso 1 1 calc R U . . .
C11 C 0.2724(2) 0.20541(16) 0.8205(2) 0.0343(6) Uani 1 1 d . . . . .
C12 C 0.2760(3) 0.1970(2) 0.7179(2) 0.0522(8) Uani 1 1 d . . . . .
H12A H 0.2012 0.2228 0.7025 0.078 Uiso 1 1 calc R U . . .
H12B H 0.2959 0.1263 0.7172 0.078 Uiso 1 1 calc R U . . .
H12C H 0.3333 0.2367 0.6687 0.078 Uiso 1 1 calc R U . . .
C13 C 0.1819(2) 0.14582(18) 0.8976(2) 0.0479(7) Uani 1 1 d . . . . .
H13A H 0.1088 0.1680 0.8784 0.072 Uiso 1 1 calc R U . . .
H13B H 0.1747 0.1573 0.9614 0.072 Uiso 1 1 calc R U . . .
H13C H 0.2041 0.0739 0.9026 0.072 Uiso 1 1 calc R U . . .
C14 C 0.3880(2) 0.16012(18) 0.8454(3) 0.0496(8) Uani 1 1 d . . . . .
H14A H 0.4042 0.0894 0.8444 0.074 Uiso 1 1 calc R U . . .
H14B H 0.3863 0.1642 0.9109 0.074 Uiso 1 1 calc R U . . .
H14C H 0.4473 0.1977 0.7967 0.074 Uiso 1 1 calc R U . . .
C15 C 0.36912(17) 0.51381(14) 0.87040(14) 0.0185(4) Uani 1 1 d . . . . .
C16 C 0.37531(19) 0.44339(16) 0.97468(15) 0.0257(5) Uani 1 1 d . . . . .
H16A H 0.4179 0.3779 0.9690 0.038 Uiso 1 1 calc R U . . .
H16B H 0.2981 0.4341 1.0144 0.038 Uiso 1 1 calc R U . . .
H16C H 0.4138 0.4738 1.0063 0.038 Uiso 1 1 calc R U . . .
C17 C 0.48961(17) 0.51257(15) 0.80421(15) 0.0215(4) Uani 1 1 d . . . . .
H17A H 0.4875 0.5589 0.7390 0.032 Uiso 1 1 calc R U . . .
H17B H 0.5185 0.4443 0.7980 0.032 Uiso 1 1 calc R U . . .
H17C H 0.5398 0.5337 0.8333 0.032 Uiso 1 1 calc R U . . .
C18 C 0.32485(18) 0.61905(15) 0.88323(15) 0.0200(4) Uani 1 1 d . . . . .
H18A H 0.3313 0.6683 0.8185 0.030 Uiso 1 1 calc R U . . .
H18B H 0.3699 0.6351 0.9204 0.030 Uiso 1 1 calc R U . . .
H18C H 0.2449 0.6214 0.9190 0.030 Uiso 1 1 calc R U . . .
C19 C 0.36419(17) 0.88980(14) 0.74497(15) 0.0199(4) Uani 1 1 d . . . . .
H19 H 0.3839 0.9034 0.6754 0.024 Uiso 1 1 calc R U . . .
C20 C 0.45029(18) 0.87401(15) 0.79540(16) 0.0220(4) Uani 1 1 d . . . . .
C21 C 0.41848(17) 0.85677(14) 0.89688(15) 0.0211(4) Uani 1 1 d . . . . .
H21 H 0.4758 0.8469 0.9320 0.025 Uiso 1 1 calc R U . . .
C22 C 0.30553(17) 0.85349(14) 0.94901(14) 0.0179(4) Uani 1 1 d . . . . .
C23 C 0.22307(17) 0.86705(13) 0.89629(14) 0.0168(4) Uani 1 1 d . . . . .
H23 H 0.1459 0.8633 0.9306 0.020 Uiso 1 1 calc R U . . .
C24 C 0.25114(17) 0.88600(13) 0.79398(14) 0.0172(4) Uani 1 1 d . . . . .
C25 C 0.57547(19) 0.87143(18) 0.73959(17) 0.0293(5) Uani 1 1 d D U . . .
C26A C 0.5920(7) 0.9617(7) 0.6518(7) 0.075(3) Uani 0.589(12) 1 d D U P A 1
H26A H 0.6727 0.9593 0.6182 0.113 Uiso 0.589(12) 1 calc R U P A 1
H26B H 0.5671 1.0233 0.6734 0.113 Uiso 0.589(12) 1 calc R U P A 1
H26C H 0.5470 0.9614 0.6065 0.113 Uiso 0.589(12) 1 calc R U P A 1
C27A C 0.6124(7) 0.7734(5) 0.7109(8) 0.056(2) Uani 0.589(12) 1 d D U P A 1
H27A H 0.5646 0.7696 0.6693 0.083 Uiso 0.589(12) 1 calc R U P A 1
H27B H 0.6043 0.7165 0.7703 0.083 Uiso 0.589(12) 1 calc R U P A 1
H27C H 0.6921 0.7708 0.6745 0.083 Uiso 0.589(12) 1 calc R U P A 1
C28A C 0.6549(5) 0.8700(8) 0.8058(5) 0.0536(18) Uani 0.589(12) 1 d D U P A 1
H28A H 0.7334 0.8718 0.7669 0.080 Uiso 0.589(12) 1 calc R U P A 1
H28B H 0.6507 0.8084 0.8605 0.080 Uiso 0.589(12) 1 calc R U P A 1
H28C H 0.6307 0.9289 0.8318 0.080 Uiso 0.589(12) 1 calc R U P A 1
C26B C 0.5884(8) 0.9205(9) 0.6280(5) 0.045(2) Uani 0.411(12) 1 d D U P A 2
H26D H 0.6693 0.9222 0.5959 0.068 Uiso 0.411(12) 1 calc R U P A 2
H26E H 0.5485 0.9894 0.6167 0.068 Uiso 0.411(12) 1 calc R U P A 2
H26F H 0.5557 0.8812 0.6005 0.068 Uiso 0.411(12) 1 calc R U P A 2
C27B C 0.6260(10) 0.7630(5) 0.7530(10) 0.057(3) Uani 0.411(12) 1 d D U P A 2
H27D H 0.6223 0.7300 0.8229 0.086 Uiso 0.411(12) 1 calc R U P A 2
H27E H 0.7056 0.7591 0.7164 0.086 Uiso 0.411(12) 1 calc R U P A 2
H27F H 0.5832 0.7291 0.7283 0.086 Uiso 0.411(12) 1 calc R U P A 2
C28B C 0.6395(9) 0.9306(12) 0.7741(8) 0.063(3) Uani 0.411(12) 1 d D U P A 2
H28D H 0.6317 0.9041 0.8453 0.094 Uiso 0.411(12) 1 calc R U P A 2
H28E H 0.6076 1.0019 0.7582 0.094 Uiso 0.411(12) 1 calc R U P A 2
H28F H 0.7202 0.9237 0.7408 0.094 Uiso 0.411(12) 1 calc R U P A 2
C29 C 0.27584(18) 0.83399(15) 1.06106(15) 0.0234(4) Uani 1 1 d . . . . .
C30 C 0.3348(2) 0.72983(19) 1.10678(18) 0.0411(6) Uani 1 1 d . . . . .
H30A H 0.3074 0.6783 1.0903 0.062 Uiso 1 1 calc R U . . .
H30B H 0.3173 0.7171 1.1784 0.062 Uiso 1 1 calc R U . . .
H30C H 0.4172 0.7275 1.0809 0.062 Uiso 1 1 calc R U . . .
C31 C 0.3180(2) 0.9143(2) 1.08872(18) 0.0373(6) Uani 1 1 d . . . . .
H31A H 0.3998 0.9145 1.0605 0.056 Uiso 1 1 calc R U . . .
H31B H 0.3034 0.8987 1.1604 0.056 Uiso 1 1 calc R U . . .
H31C H 0.2775 0.9807 1.0628 0.056 Uiso 1 1 calc R U . . .
C32 C 0.1480(2) 0.83709(19) 1.10527(17) 0.0333(5) Uani 1 1 d . . . . .
H32A H 0.1091 0.9034 1.0767 0.050 Uiso 1 1 calc R U . . .
H32B H 0.1336 0.8249 1.1766 0.050 Uiso 1 1 calc R U . . .
H32C H 0.1193 0.7850 1.0908 0.050 Uiso 1 1 calc R U . . .
C33 C 0.15525(18) 0.90195(14) 0.74013(15) 0.0199(4) Uani 1 1 d . . . . .
C34 C 0.05716(19) 0.97809(16) 0.77709(18) 0.0297(5) Uani 1 1 d . . . . .
H34A H 0.0867 1.0404 0.7688 0.045 Uiso 1 1 calc R U . . .
H34B H 0.0237 0.9493 0.8468 0.045 Uiso 1 1 calc R U . . .
H34C H -0.0012 0.9929 0.7392 0.045 Uiso 1 1 calc R U . . .
C35 C 0.1951(2) 0.94549(16) 0.62882(16) 0.0280(5) Uani 1 1 d . . . . .
H35A H 0.2560 0.8980 0.6023 0.042 Uiso 1 1 calc R U . . .
H35B H 0.2237 1.0096 0.6152 0.042 Uiso 1 1 calc R U . . .
H35C H 0.1311 0.9568 0.5978 0.042 Uiso 1 1 calc R U . . .
C36 C 0.10571(17) 0.80234(14) 0.76441(14) 0.0181(4) Uani 1 1 d . . . . .
H36A H 0.0308 0.8208 0.7468 0.022 Uiso 1 1 calc R U . . .
H36B H 0.0905 0.7744 0.8368 0.022 Uiso 1 1 calc R U . . .
C37 C 0.0235(2) 0.72410(19) 0.4235(2) 0.0408(6) Uani 1 1 d . . . . .
H37A H -0.0191 0.7807 0.3836 0.061 Uiso 1 1 calc R U . . .
H37B H -0.0277 0.6749 0.4660 0.061 Uiso 1 1 calc R U . . .
H37C H 0.0851 0.6920 0.3802 0.061 Uiso 1 1 calc R U . . .
C38 C 0.1707(2) 0.87292(18) 0.41577(17) 0.0344(5) Uani 1 1 d . . . . .
H38A H 0.2187 0.8501 0.3594 0.052 Uiso 1 1 calc R U . . .
H38B H 0.2189 0.8885 0.4507 0.052 Uiso 1 1 calc R U . . .
H38C H 0.1193 0.9335 0.3926 0.052 Uiso 1 1 calc R U . . .
C39 C -0.0424(2) 0.83277(18) 0.57515(18) 0.0337(5) Uani 1 1 d . . . . .
H39A H -0.0876 0.8811 0.5311 0.051 Uiso 1 1 calc R U . . .
H39B H -0.0176 0.8681 0.6119 0.051 Uiso 1 1 calc R U . . .
H39C H -0.0888 0.7813 0.6212 0.051 Uiso 1 1 calc R U . . .
C40 C 0.3312(3) 0.6442(2) 0.38937(18) 0.0525(8) Uani 1 1 d . . . . .
H40A H 0.3808 0.5927 0.3598 0.079 Uiso 1 1 calc R U . . .
H40B H 0.3775 0.6910 0.3931 0.079 Uiso 1 1 calc R U . . .
H40C H 0.2768 0.6813 0.3488 0.079 Uiso 1 1 calc R U . . .
C41 C 0.1707(2) 0.4893(2) 0.5067(2) 0.0441(7) Uani 1 1 d . . . . .
H41A H 0.1043 0.5251 0.4801 0.066 Uiso 1 1 calc R U . . .
H41B H 0.1453 0.4441 0.5721 0.066 Uiso 1 1 calc R U . . .
H41C H 0.2197 0.4499 0.4629 0.066 Uiso 1 1 calc R U . . .
C42 C 0.36035(19) 0.50196(17) 0.58295(16) 0.0282(5) Uani 1 1 d . . . . .
H42A H 0.4053 0.4537 0.5470 0.042 Uiso 1 1 calc R U . . .
H42B H 0.3222 0.4654 0.6489 0.042 Uiso 1 1 calc R U . . .
H42C H 0.4107 0.5442 0.5884 0.042 Uiso 1 1 calc R U . . .

loop_
_atom_site_aniso_label
_atom_site_aniso_U_11
_atom_site_aniso_U_22
_atom_site_aniso_U_33
_atom_site_aniso_U_23
_atom_site_aniso_U_13
_atom_site_aniso_U_12
Sn1 0.01529(6) 0.01309(6) 0.01384(6) -0.00277(4) -0.00568(4) -0.00130(4)
N1 0.0217(9) 0.0246(9) 0.0158(8) -0.0058(7) -0.0081(7) -0.0021(7)
N2 0.0211(9) 0.0276(9) 0.0216(9) -0.0056(7) -0.0052(7) -0.0057(7)
N3 0.0275(10) 0.0371(11) 0.0305(11) -0.0041(9) -0.0044(8) -0.0069(9)
N4 0.0505(16) 0.102(2) 0.0368(14) 0.0151(15) 0.0018(12) -0.0259(16)
Si1 0.0280(3) 0.0241(3) 0.0205(3) -0.0029(2) -0.0137(2) -0.0028(2)
Si2 0.0288(3) 0.0320(3) 0.0214(3) -0.0136(2) -0.0083(2) 0.0019(3)
C1 0.0185(9) 0.0139(9) 0.0161(9) -0.0057(7) -0.0030(7) -0.0016(7)
C2 0.0207(10) 0.0166(9) 0.0187(9) -0.0027(7) -0.0064(8) -0.0034(8)
C3 0.0253(11) 0.0159(10) 0.0355(12) -0.0063(9) -0.0110(9) -0.0053(8)
C4 0.0269(11) 0.0140(10) 0.0368(12) -0.0050(9) -0.0115(10) -0.0017(8)
C5 0.0225(10) 0.0170(10) 0.0277(11) -0.0035(8) -0.0113(9) -0.0002(8)
C6 0.0193(9) 0.0157(9) 0.0184(9) -0.0051(7) -0.0045(8) -0.0035(7)
C7 0.0171(10) 0.0208(10) 0.0309(11) -0.0072(8) -0.0049(8) -0.0044(8)
C8 0.0182(10) 0.0203(10) 0.0371(12) -0.0076(9) -0.0055(9) -0.0003(8)
C9 0.0265(12) 0.0456(15) 0.0550(16) -0.0263(13) -0.0193(12) 0.0032(11)
C10 0.0277(12) 0.0266(12) 0.0495(15) -0.0050(11) 0.0051(11) -0.0085(10)
C11 0.0321(13) 0.0154(10) 0.0605(17) -0.0118(10) -0.0202(12) 0.0010(9)
C12 0.065(2) 0.0306(14) 0.073(2) -0.0297(14) -0.0243(17) 0.0048(13)
C13 0.0460(16) 0.0173(11) 0.080(2) -0.0043(12) -0.0235(15) -0.0060(11)
C14 0.0386(15) 0.0177(12) 0.099(2) -0.0192(14) -0.0308(16) 0.0077(10)
C15 0.0211(10) 0.0154(9) 0.0193(9) -0.0042(7) -0.0075(8) -0.0005(7)
C16 0.0303(12) 0.0239(11) 0.0224(10) -0.0045(8) -0.0109(9) 0.0011(9)
C17 0.0203(10) 0.0195(10) 0.0260(11) -0.0060(8) -0.0087(8) -0.0015(8)
C18 0.0243(10) 0.0196(10) 0.0199(10) -0.0080(8) -0.0096(8) -0.0002(8)
C19 0.0259(10) 0.0156(9) 0.0191(10) -0.0059(7) -0.0035(8) -0.0055(8)
C20 0.0220(10) 0.0155(9) 0.0311(11) -0.0086(8) -0.0053(9) -0.0054(8)
C21 0.0205(10) 0.0163(9) 0.0304(11) -0.0082(8) -0.0118(8) -0.0002(8)
C22 0.0236(10) 0.0119(9) 0.0204(9) -0.0065(7) -0.0093(8) 0.0017(7)
C23 0.0182(9) 0.0108(8) 0.0223(10) -0.0062(7) -0.0064(8) 0.0007(7)
C24 0.0226(10) 0.0097(8) 0.0218(10) -0.0052(7) -0.0097(8) -0.0002(7)
C25 0.0208(11) 0.0325(12) 0.0370(12) -0.0134(10) -0.0001(9) -0.0115(9)
C26A 0.040(3) 0.073(4) 0.080(5) 0.020(4) 0.006(3) -0.030(4)
C27A 0.024(3) 0.064(3) 0.092(6) -0.054(4) 0.008(4) -0.013(3)
C28A 0.024(2) 0.083(5) 0.069(4) -0.044(3) -0.002(2) -0.017(3)
C26B 0.028(4) 0.056(5) 0.036(3) 0.003(3) 0.002(3) -0.011(4)
C27B 0.022(4) 0.036(3) 0.077(7) 0.007(3) 0.015(5) 0.004(3)
C28B 0.040(5) 0.104(6) 0.060(5) -0.035(5) 0.006(4) -0.048(5)
C29 0.0290(11) 0.0210(10) 0.0213(10) -0.0077(8) -0.0101(9) 0.0030(8)
C30 0.0551(17) 0.0340(13) 0.0246(12) -0.0036(10) -0.0135(11) 0.0143(12)
C31 0.0469(15) 0.0425(14) 0.0320(13) -0.0187(11) -0.0173(11) -0.0021(12)
C32 0.0360(13) 0.0386(13) 0.0241(11) -0.0124(10) -0.0030(10) -0.0015(11)
C33 0.0270(11) 0.0121(9) 0.0241(10) -0.0045(7) -0.0139(8) -0.0002(8)
C34 0.0330(12) 0.0197(10) 0.0450(14) -0.0153(10) -0.0247(11) 0.0098(9)
C35 0.0422(13) 0.0185(10) 0.0263(11) 0.0015(8) -0.0180(10) -0.0082(9)
C36 0.0198(10) 0.0164(9) 0.0208(10) -0.0074(7) -0.0088(8) 0.0007(7)
C37 0.0555(17) 0.0347(14) 0.0436(15) -0.0072(11) -0.0358(13) -0.0029(12)
C38 0.0438(14) 0.0324(13) 0.0263(12) 0.0016(10) -0.0145(11) -0.0095(11)
C39 0.0308(13) 0.0316(12) 0.0353(13) -0.0026(10) -0.0175(10) 0.0067(10)
C40 0.0619(19) 0.0604(19) 0.0220(12) -0.0123(12) -0.0009(12) 0.0103(15)
C41 0.0457(16) 0.0432(15) 0.0612(18) -0.0340(14) -0.0276(14) 0.0070(12)
C42 0.0269(11) 0.0297(12) 0.0280(11) -0.0146(9) -0.0039(9) 0.0033(9)

loop_
_atom_type_symbol
_atom_type_description
_atom_type_scat_dispersion_real
_atom_type_scat_dispersion_imag
_atom_type_scat_source
C C 0.0033 0.0016 'International Tables Vol C Tables 4.2.6.8 and 6.1.1.4'
H H 0.0000 0.0000 'International Tables Vol C Tables 4.2.6.8 and 6.1.1.4'
N N 0.0061 0.0033 'International Tables Vol C Tables 4.2.6.8 and 6.1.1.4'
Si Si 0.0817 0.0704 'International Tables Vol C Tables 4.2.6.8 and 6.1.1.4'
Sn Sn -0.6537 1.4246 'International Tables Vol C Tables 4.2.6.8 and 6.1.1.4'

loop_
_geom_angle_atom_site_label_1
_geom_angle_atom_site_label_2
_geom_angle_atom_site_label_3
_geom_angle
N1 Sn1 N2 98.51(7)
N1 Sn1 C1 105.88(7)
N2 Sn1 C1 106.56(7)
N1 Sn1 C36 118.92(7)
N2 Sn1 C36 106.31(7)
C1 Sn1 C36 118.23(7)
Si1 N1 Si2 116.95(9)
Si1 N1 Sn1 123.77(9)
Si2 N1 Sn1 117.59(8)
N3 N2 Sn1 122.32(15)
N4 N3 N2 175.5(3)
N1 Si1 C37 112.00(10)
N1 Si1 C38 112.63(10)
C37 Si1 C38 106.92(12)
N1 Si1 C39 113.71(9)
C37 Si1 C39 103.59(12)
C38 Si1 C39 107.37(12)
N1 Si2 C42 114.32(9)
N1 Si2 C41 113.36(11)
C42 Si2 C41 103.22(11)
N1 Si2 C40 110.35(11)
C42 Si2 C40 106.75(12)
C41 Si2 C40 108.36(14)
C6 C1 C2 117.88(17)
C6 C1 Sn1 121.08(14)
C2 C1 Sn1 117.02(13)
C3 C2 C1 118.62(18)
C3 C2 C7 115.55(18)
C1 C2 C7 125.24(17)
C4 C3 C2 123.08(19)
C4 C3 H3 118.5
C2 C3 H3 118.5
C5 C4 C3 116.40(19)
C5 C4 C11 123.73(19)
C3 C4 C11 119.79(19)
C4 C5 C6 123.08(18)
C4 C5 H5 118.5
C6 C5 H5 118.5
C5 C6 C1 118.74(17)
C5 C6 C15 115.21(17)
C1 C6 C15 125.84(17)
C8 C7 C9 108.42(18)
C8 C7 C10 105.82(18)
C9 C7 C10 109.2(2)
C8 C7 C2 114.10(17)
C9 C7 C2 112.78(18)
C10 C7 C2 106.21(17)
C7 C8 H8A 109.5
C7 C8 H8B 109.5
H8A C8 H8B 109.5
C7 C8 H8C 109.5
H8A C8 H8C 109.5
H8B C8 H8C 109.5
C7 C9 H9A 109.5
C7 C9 H9B 109.5
H9A C9 H9B 109.5
C7 C9 H9C 109.5
H9A C9 H9C 109.5
H9B C9 H9C 109.5
C7 C10 H10A 109.5
C7 C10 H10B 109.5
H10A C10 H10B 109.5
C7 C10 H10C 109.5
H10A C10 H10C 109.5
H10B C10 H10C 109.5
C13 C11 C14 108.2(2)
C13 C11 C4 109.2(2)
C14 C11 C4 111.74(19)
C13 C11 C12 110.1(2)
C14 C11 C12 108.7(2)
C4 C11 C12 108.8(2)
C11 C12 H12A 109.5
C11 C12 H12B 109.5
H12A C12 H12B 109.5
C11 C12 H12C 109.5
H12A C12 H12C 109.5
H12B C12 H12C 109.5
C11 C13 H13A 109.5
C11 C13 H13B 109.5
H13A C13 H13B 109.5
C11 C13 H13C 109.5
H13A C13 H13C 109.5
H13B C13 H13C 109.5
C11 C14 H14A 109.5
C11 C14 H14B 109.5
H14A C14 H14B 109.5
C11 C14 H14C 109.5
H14A C14 H14C 109.5
H14B C14 H14C 109.5
C18 C15 C17 109.89(16)
C18 C15 C6 113.60(16)
C17 C15 C6 111.34(16)
C18 C15 C16 106.15(16)
C17 C15 C16 108.59(16)
C6 C15 C16 106.98(16)
C15 C16 H16A 109.5
C15 C16 H16B 109.5
H16A C16 H16B 109.5
C15 C16 H16C 109.5
H16A C16 H16C 109.5
H16B C16 H16C 109.5
C15 C17 H17A 109.5
C15 C17 H17B 109.5
H17A C17 H17B 109.5
C15 C17 H17C 109.5
H17A C17 H17C 109.5
H17B C17 H17C 109.5
C15 C18 H18A 109.5
C15 C18 H18B 109.5
H18A C18 H18B 109.5
C15 C18 H18C 109.5
H18A C18 H18C 109.5
H18B C18 H18C 109.5
C24 C19 C20 121.68(19)
C24 C19 H19 119.2
C20 C19 H19 119.2
C21 C20 C19 117.82(19)
C21 C20 C25 121.85(19)
C19 C20 C25 120.28(19)
C20 C21 C22 122.37(18)
C20 C21 H21 118.8
C22 C21 H21 118.8
C23 C22 C21 117.91(18)
C23 C22 C29 122.18(18)
C21 C22 C29 119.90(17)
C22 C23 C24 121.59(18)
C22 C23 H23 119.2
C24 C23 H23 119.2
C19 C24 C23 118.60(18)
C19 C24 C33 122.56(18)
C23 C24 C33 118.84(18)
C26A C25 C27A 112.0(5)
C27B C25 C28B 112.8(6)
C27B C25 C20 107.7(5)
C26A C25 C20 110.9(4)
C27A C25 C20 108.4(4)
C28B C25 C20 111.2(4)
C27B C25 C26B 107.2(5)
C28B C25 C26B 105.9(5)
C20 C25 C26B 112.1(4)
C26A C25 C28A 108.1(4)
C27A C25 C28A 105.6(4)
C20 C25 C28A 111.8(3)
C25 C26A H26A 109.5
C25 C26A H26B 109.5
H26A C26A H26B 109.5
C25 C26A H26C 109.5
H26A C26A H26C 109.5
H26B C26A H26C 109.5
C25 C27A H27A 109.5
C25 C27A H27B 109.5
H27A C27A H27B 109.5
C25 C27A H27C 109.5
H27A C27A H27C 109.5
H27B C27A H27C 109.5
C25 C28A H28A 109.5
C25 C28A H28B 109.5
H28A C28A H28B 109.5
C25 C28A H28C 109.5
H28A C28A H28C 109.5
H28B C28A H28C 109.5
C25 C26B H26D 109.5
C25 C26B H26E 109.5
H26D C26B H26E 109.5
C25 C26B H26F 109.5
H26D C26B H26F 109.5
H26E C26B H26F 109.5
C25 C27B H27D 109.5
C25 C27B H27E 109.5
H27D C27B H27E 109.5
C25 C27B H27F 109.5
H27D C27B H27F 109.5
H27E C27B H27F 109.5
C25 C28B H28D 109.5
C25 C28B H28E 109.5
H28D C28B H28E 109.5
C25 C28B H28F 109.5
H28D C28B H28F 109.5
H28E C28B H28F 109.5
C32 C29 C30 108.5(2)
C32 C29 C22 112.72(17)
C30 C29 C22 108.84(17)
C32 C29 C31 107.69(18)
C30 C29 C31 109.07(19)
C22 C29 C31 109.95(18)
C29 C30 H30A 109.5
C29 C30 H30B 109.5
H30A C30 H30B 109.5
C29 C30 H30C 109.5
H30A C30 H30C 109.5
H30B C30 H30C 109.5
C29 C31 H31A 109.5
C29 C31 H31B 109.5
H31A C31 H31B 109.5
C29 C31 H31C 109.5
H31A C31 H31C 109.5
H31B C31 H31C 109.5
C29 C32 H32A 109.5
C29 C32 H32B 109.5
H32A C32 H32B 109.5
C29 C32 H32C 109.5
H32A C32 H32C 109.5
H32B C32 H32C 109.5
C35 C33 C24 112.08(18)
C35 C33 C34 107.15(17)
C24 C33 C34 109.14(16)
C35 C33 C36 110.94(16)
C24 C33 C36 110.44(15)
C34 C33 C36 106.87(17)
C33 C34 H34A 109.5
C33 C34 H34B 109.5
H34A C34 H34B 109.5
C33 C34 H34C 109.5
H34A C34 H34C 109.5
H34B C34 H34C 109.5
C33 C35 H35A 109.5
C33 C35 H35B 109.5
H35A C35 H35B 109.5
C33 C35 H35C 109.5
H35A C35 H35C 109.5
H35B C35 H35C 109.5
C33 C36 Sn1 122.83(14)
C33 C36 H36A 106.6
Sn1 C36 H36A 106.6
C33 C36 H36B 106.6
Sn1 C36 H36B 106.6
H36A C36 H36B 106.6
Si1 C37 H37A 109.5
Si1 C37 H37B 109.5
H37A C37 H37B 109.5
Si1 C37 H37C 109.5
H37A C37 H37C 109.5
H37B C37 H37C 109.5
Si1 C38 H38A 109.5
Si1 C38 H38B 109.5
H38A C38 H38B 109.5
Si1 C38 H38C 109.5
H38A C38 H38C 109.5
H38B C38 H38C 109.5
Si1 C39 H39A 109.5
Si1 C39 H39B 109.5
H39A C39 H39B 109.5
Si1 C39 H39C 109.5
H39A C39 H39C 109.5
H39B C39 H39C 109.5
Si2 C40 H40A 109.5
Si2 C40 H40B 109.5
H40A C40 H40B 109.5
Si2 C40 H40C 109.5
H40A C40 H40C 109.5
H40B C40 H40C 109.5
Si2 C41 H41A 109.5
Si2 C41 H41B 109.5
H41A C41 H41B 109.5
Si2 C41 H41C 109.5
H41A C41 H41C 109.5
H41B C41 H41C 109.5
Si2 C42 H42A 109.5
Si2 C42 H42B 109.5
H42A C42 H42B 109.5
Si2 C42 H42C 109.5
H42A C42 H42C 109.5
H42B C42 H42C 109.5

loop_
_geom_bond_atom_site_label_1
_geom_bond_atom_site_label_2
_geom_bond_distance
Sn1 N1 2.0678(16)
Sn1 N2 2.1007(18)
Sn1 C1 2.1667(18)
Sn1 C36 2.1692(18)
N1 Si1 1.7493(17)
N1 Si2 1.7706(18)
N2 N3 1.198(3)
N3 N4 1.147(3)
Si1 C37 1.870(2)
Si1 C38 1.871(2)
Si1 C39 1.872(2)
Si2 C42 1.856(2)
Si2 C41 1.870(3)
Si2 C40 1.870(3)
C1 C6 1.416(3)
C1 C2 1.424(3)
C2 C3 1.391(3)
C2 C7 1.547(3)
C3 C4 1.389(3)
C3 H3 0.9500
C4 C5 1.385(3)
C4 C11 1.537(3)
C5 C6 1.396(3)
C5 H5 0.9500
C6 C15 1.548(3)
C7 C8 1.520(3)
C7 C9 1.527(3)
C7 C10 1.541(3)
C8 H8A 0.9800
C8 H8B 0.9800
C8 H8C 0.9800
C9 H9A 0.9800
C9 H9B 0.9800
C9 H9C 0.9800
C10 H10A 0.9800
C10 H10B 0.9800
C10 H10C 0.9800
C11 C13 1.525(4)
C11 C14 1.530(3)
C11 C12 1.540(4)
C12 H12A 0.9800
C12 H12B 0.9800
C12 H12C 0.9800
C13 H13A 0.9800
C13 H13B 0.9800
C13 H13C 0.9800
C14 H14A 0.9800
C14 H14B 0.9800
C14 H14C 0.9800
C15 C18 1.525(3)
C15 C17 1.535(3)
C15 C16 1.556(3)
C16 H16A 0.9800
C16 H16B 0.9800
C16 H16C 0.9800
C17 H17A 0.9800
C17 H17B 0.9800
C17 H17C 0.9800
C18 H18A 0.9800
C18 H18B 0.9800
C18 H18C 0.9800
C19 C24 1.385(3)
C19 C20 1.401(3)
C19 H19 0.9500
C20 C21 1.389(3)
C20 C25 1.534(3)
C21 C22 1.394(3)
C21 H21 0.9500
C22 C23 1.392(3)
C22 C29 1.533(3)
C23 C24 1.398(3)
C23 H23 0.9500
C24 C33 1.541(3)
C25 C27B 1.501(6)
C25 C26A 1.502(5)
C25 C27A 1.517(5)
C25 C28B 1.531(6)
C25 C26B 1.545(6)
C25 C28A 1.556(5)
C26A H26A 0.9800
C26A H26B 0.9800
C26A H26C 0.9800
C27A H27A 0.9800
C27A H27B 0.9800
C27A H27C 0.9800
C28A H28A 0.9800
C28A H28B 0.9800
C28A H28C 0.9800
C26B H26D 0.9800
C26B H26E 0.9800
C26B H26F 0.9800
C27B H27D 0.9800
C27B H27E 0.9800
C27B H27F 0.9800
C28B H28D 0.9800
C28B H28E 0.9800
C28B H28F 0.9800
C29 C32 1.527(3)
C29 C30 1.532(3)
C29 C31 1.540(3)
C30 H30A 0.9800
C30 H30B 0.9800
C30 H30C 0.9800
C31 H31A 0.9800
C31 H31B 0.9800
C31 H31C 0.9800
C32 H32A 0.9800
C32 H32B 0.9800
C32 H32C 0.9800
C33 C35 1.532(3)
C33 C34 1.543(3)
C33 C36 1.547(3)
C34 H34A 0.9800
C34 H34B 0.9800
C34 H34C 0.9800
C35 H35A 0.9800
C35 H35B 0.9800
C35 H35C 0.9800
C36 H36A 0.9900
C36 H36B 0.9900
C37 H37A 0.9800
C37 H37B 0.9800
C37 H37C 0.9800
C38 H38A 0.9800
C38 H38B 0.9800
C38 H38C 0.9800
C39 H39A 0.9800
C39 H39B 0.9800
C39 H39C 0.9800
C40 H40A 0.9800
C40 H40B 0.9800
C40 H40C 0.9800
C41 H41A 0.9800
C41 H41B 0.9800
C41 H41C 0.9800
C42 H42A 0.9800
C42 H42B 0.9800
C42 H42C 0.9800

loop_
_geom_torsion_atom_site_label_1
_geom_torsion_atom_site_label_2
_geom_torsion_atom_site_label_3
_geom_torsion_atom_site_label_4
_geom_torsion
Si2 N1 Si1 C37 40.00(16)
Sn1 N1 Si1 C37 -155.20(13)
Si2 N1 Si1 C38 -80.56(14)
Sn1 N1 Si1 C38 84.24(14)
Si2 N1 Si1 C39 157.01(12)
Sn1 N1 Si1 C39 -38.18(15)
Si1 N1 Si2 C42 165.44(11)
Sn1 N1 Si2 C42 -0.32(14)
Si1 N1 Si2 C41 -76.61(15)
Sn1 N1 Si2 C41 117.62(13)
Si1 N1 Si2 C40 45.12(16)
Sn1 N1 Si2 C40 -120.64(14)
C6 C1 C2 C3 -15.4(3)
Sn1 C1 C2 C3 142.36(16)
C6 C1 C2 C7 155.41(19)
Sn1 C1 C2 C7 -46.9(2)
C1 C2 C3 C4 4.7(3)
C7 C2 C3 C4 -167.0(2)
C2 C3 C4 C5 7.2(3)
C2 C3 C4 C11 -175.9(2)
C3 C4 C5 C6 -8.4(3)
C11 C4 C5 C6 174.8(2)
C4 C5 C6 C1 -2.3(3)
C4 C5 C6 C15 172.8(2)
C2 C1 C6 C5 14.2(3)
Sn1 C1 C6 C5 -142.56(16)
C2 C1 C6 C15 -160.24(18)
Sn1 C1 C6 C15 43.0(3)
C3 C2 C7 C8 171.79(19)
C1 C2 C7 C8 0.8(3)
C3 C2 C7 C9 -63.9(3)
C1 C2 C7 C9 125.0(2)
C3 C2 C7 C10 55.6(2)
C1 C2 C7 C10 -115.4(2)
C5 C4 C11 C13 119.2(3)
C3 C4 C11 C13 -57.5(3)
C5 C4 C11 C14 -0.5(4)
C3 C4 C11 C14 -177.2(2)
C5 C4 C11 C12 -120.6(3)
C3 C4 C11 C12 62.7(3)
C5 C6 C15 C18 -166.09(18)
C1 C6 C15 C18 8.5(3)
C5 C6 C15 C17 69.2(2)
C1 C6 C15 C17 -116.2(2)
C5 C6 C15 C16 -49.3(2)
C1 C6 C15 C16 125.3(2)
C24 C19 C20 C21 -1.6(3)
C24 C19 C20 C25 175.71(18)
C19 C20 C21 C22 0.9(3)
C25 C20 C21 C22 -176.42(18)
C20 C21 C22 C23 0.7(3)
C20 C21 C22 C29 179.91(18)
C21 C22 C23 C24 -1.6(3)
C29 C22 C23 C24 179.20(17)
C20 C19 C24 C23 0.8(3)
C20 C19 C24 C33 -179.30(17)
C22 C23 C24 C19 0.9(3)
C22 C23 C24 C33 -179.03(17)
C21 C20 C25 C27B 78.1(7)
C19 C20 C25 C27B -99.2(7)
C21 C20 C25 C26A -132.4(6)
C19 C20 C25 C26A 50.4(6)
C21 C20 C25 C27A 104.3(5)
C19 C20 C25 C27A -73.0(5)
C21 C20 C25 C28B -46.0(7)
C19 C20 C25 C28B 136.8(7)
C21 C20 C25 C26B -164.3(5)
C19 C20 C25 C26B 18.5(6)
C21 C20 C25 C28A -11.8(5)
C19 C20 C25 C28A 171.0(4)
C23 C22 C29 C32 -3.1(3)
C21 C22 C29 C32 177.74(18)
C23 C22 C29 C30 117.3(2)
C21 C22 C29 C30 -61.8(3)
C23 C22 C29 C31 -123.3(2)
C21 C22 C29 C31 57.6(2)
C19 C24 C33 C35 -13.2(3)
C23 C24 C33 C35 166.75(17)
C19 C24 C33 C34 -131.7(2)
C23 C24 C33 C34 48.2(2)
C19 C24 C33 C36 111.1(2)
C23 C24 C33 C36 -69.0(2)
C35 C33 C36 Sn1 50.1(2)
C24 C33 C36 Sn1 -74.81(19)
C34 C33 C36 Sn1 166.59(13)
